data_1545774
loop_
_publ_author_name
'Rekhroukh, Feriel'
'Blons, Charlie'
'Estevez, Laura'
'Ladeira, Sonia'
'Miqueu, Karinne'
'Amgoune, Abderrahmane'
'Bourissou, Didier'

_publ_section_title
;
 Gold(III)-arene complexes by insertion of olefins into gold-aryl bonds
;
_journal_name_full 'Chem. Sci.'
_journal_paper_doi 10.1039/C7SC00145B
_journal_year 2017
_chemical_formula_sum 'C30 H37 Au F6 O P Sb'
_chemical_formula_weight 877.28
_space_group_crystal_system monoclinic
_space_group_IT_number 14
_space_group_name_Hall '-P 2ybc'
_space_group_name_H-M_alt 'P 1 21/c 1'
_symmetry_space_group_name_Hall '-P 2ybc'
_symmetry_space_group_name_H-M 'P 1 21/c 1'
_atom_sites_solution_hydrogens mixed
_audit_creation_method SHELXL-2014/7
_audit_update_record
;
2017-03-14 deposited with the CCDC.
2017-04-18 downloaded from the CCDC.
;
_cell_angle_alpha 90
_cell_angle_beta 106.6993(18)
_cell_angle_gamma 90
_cell_formula_units_Z 4
_cell_length_a 12.9887(7)
_cell_length_b 15.9169(9)
_cell_length_c 15.3964(7)
_cell_measurement_reflns_used 9599
_cell_measurement_temperature 193(2)
_cell_measurement_theta_max 28.34
_cell_measurement_theta_min 3.04
_cell_volume 3048.8(3)
_computing_cell_refinement 'Bruker SAINT'
_computing_data_collection 'Bruker APEX2'
_computing_data_reduction 'Bruker SAINT'
_computing_molecular_graphics 'Bruker SHELXTL'
_computing_publication_material 'Bruker SHELXTL'
_computing_structure_refinement 'SHELXL-2014/7 (Sheldrick, 2014)'
_computing_structure_solution 'SHELXT (Sheldrick 2015)'
_diffrn_ambient_temperature 193(2)
_diffrn_measured_fraction_theta_full 0.991
_diffrn_measured_fraction_theta_max 0.993
_diffrn_measurement_device_type 'Bruker kappa APEX-II CCD Quazar'
_diffrn_measurement_method 'phi and omega scans'
_diffrn_radiation_type MoK\a
_diffrn_radiation_wavelength 0.71073
_diffrn_reflns_av_R_equivalents 0.0317
_diffrn_reflns_av_unetI/netI 0.0186
_diffrn_reflns_Laue_measured_fraction_full 0.991
_diffrn_reflns_Laue_measured_fraction_max 0.993
_diffrn_reflns_limit_h_max 17
_diffrn_reflns_limit_h_min -17
_diffrn_reflns_limit_k_max 21
_diffrn_reflns_limit_k_min -21
_diffrn_reflns_limit_l_max 20
_diffrn_reflns_limit_l_min -19
_diffrn_reflns_number 51528
_diffrn_reflns_point_group_measured_fraction_full 0.991
_diffrn_reflns_point_group_measured_fraction_max 0.993
_diffrn_reflns_theta_full 25.242
_diffrn_reflns_theta_max 28.343
_diffrn_reflns_theta_min 5.124
_diffrn_source 'Incoatec microfocus sealed tube'
_exptl_absorpt_coefficient_mu 5.804
_exptl_absorpt_correction_T_max 0.7457
_exptl_absorpt_correction_T_min 0.4903
_exptl_absorpt_correction_type multi-scan
_exptl_absorpt_process_details 'SADABS (Bruker-AXS)'
_exptl_crystal_colour yellow
_exptl_crystal_density_diffrn 1.911
_exptl_crystal_description block
_exptl_crystal_F_000 1696
_exptl_crystal_size_max 0.400
_exptl_crystal_size_mid 0.160
_exptl_crystal_size_min 0.120
_refine_diff_density_max 0.773
_refine_diff_density_min -0.922
_refine_diff_density_rms 0.078
_refine_ls_extinction_method none
_refine_ls_goodness_of_fit_ref 1.026
_refine_ls_hydrogen_treatment mixed
_refine_ls_matrix_type full
_refine_ls_number_parameters 459
_refine_ls_number_reflns 7564
_refine_ls_number_restraints 252
_refine_ls_restrained_S_all 1.256
_refine_ls_R_factor_all 0.0220
_refine_ls_R_factor_gt 0.0191
_refine_ls_shift/su_max 0.001
_refine_ls_shift/su_mean 0.000
_refine_ls_structure_factor_coef Fsqd
_refine_ls_weighting_details 'w=1/[\s^2^(Fo^2^)+(0.0173P)^2^+4.4477P] where P=(Fo^2^+2Fc^2^)/3'
_refine_ls_weighting_scheme calc
_refine_ls_wR_factor_gt 0.0450
_refine_ls_wR_factor_ref 0.0463
_reflns_Friedel_coverage 0.000
_reflns_number_gt 6949
_reflns_number_total 7564
_reflns_threshold_expression 'I > 2\s(I)'
_cod_data_source_file c7sc00145b2.cif
_cod_data_source_block CHB262_a
_cod_database_code 1545774
_shelx_shelxl_version_number 2014/7
_shelx_space_group_comment
; 
The symmetry employed for this shelxl refinement is uniquely defined 
by the following loop, which should always be used as a source of 
symmetry information in preference to the above space-group names. 
They are only intended as comments. 
;
_shelx_estimated_absorpt_t_min 0.205
_shelx_estimated_absorpt_t_max 0.543

loop_
_space_group_symop_operation_xyz
'x, y, z'
'-x, y+1/2, -z+1/2'
'-x, -y, -z'
'x, -y-1/2, z-1/2'

loop_
_atom_site_label
_atom_site_type_symbol
_atom_site_fract_x
_atom_site_fract_y
_atom_site_fract_z
_atom_site_U_iso_or_equiv
_atom_site_adp_type
_atom_site_occupancy
_atom_site_site_symmetry_order
_atom_site_calc_flag
_atom_site_refinement_flags_posn
_atom_site_refinement_flags_adp
_atom_site_refinement_flags_occupancy
_atom_site_disorder_assembly
_atom_site_disorder_group
Au1 Au 0.23584(2) 0.08511(2) 0.14797(2) 0.02002(3) Uani 1 1 d . . . . .
O1 O 0.3559(2) 0.23714(18) -0.10313(17) 0.0575(7) Uani 1 1 d . . . . .
C1 C 0.33581(19) -0.00886(15) 0.22346(16) 0.0238(5) Uani 1 1 d . . . . .
H1 H 0.3695 0.0085 0.2878 0.029 Uiso 1 1 calc R U . . .
C2 C 0.41924(19) -0.01441(16) 0.16888(17) 0.0271(5) Uani 1 1 d . . . . .
H2 H 0.4931 -0.0038 0.2099 0.033 Uiso 1 1 calc R U . . .
C3 C 0.4089(2) -0.10620(18) 0.1373(2) 0.0350(6) Uani 1 1 d . . . . .
H3 H 0.4365 -0.1179 0.0842 0.042 Uiso 1 1 calc R U . . .
C4 C 0.4604(2) -0.15986(19) 0.2219(2) 0.0426(7) Uani 1 1 d . . . . .
H4A H 0.5307 -0.1365 0.2570 0.051 Uiso 1 1 calc R U . . .
H4B H 0.4706 -0.2186 0.2051 0.051 Uiso 1 1 calc R U . . .
C5 C 0.3775(2) -0.15462(18) 0.2766(2) 0.0397(7) Uani 1 1 d . . . . .
H5A H 0.3490 -0.2109 0.2846 0.048 Uiso 1 1 calc R U . . .
H5B H 0.4096 -0.1290 0.3370 0.048 Uiso 1 1 calc R U . . .
C6 C 0.2886(2) -0.09791(16) 0.21664(19) 0.0292(5) Uani 1 1 d . . . . .
H6 H 0.2172 -0.1021 0.2288 0.035 Uiso 1 1 calc R U . . .
C7 C 0.2894(2) -0.12492(18) 0.1214(2) 0.0339(6) Uani 1 1 d . . . . .
H7A H 0.2718 -0.1851 0.1092 0.041 Uiso 1 1 calc R U . . .
H7B H 0.2425 -0.0897 0.0730 0.041 Uiso 1 1 calc R U . . .
C8 C 0.3895(2) 0.05316(18) 0.09515(18) 0.0289(5) Uani 1 1 d . . . . .
C9 C 0.4130(2) 0.13721(19) 0.1204(2) 0.0324(6) Uani 1 1 d . . . . .
H9 H 0.440(3) 0.148(2) 0.181(2) 0.039 Uiso 1 1 d . U . . .
C10 C 0.4031(2) 0.2015(2) 0.0564(2) 0.0385(6) Uani 1 1 d . . . . .
H10 H 0.4192 0.2580 0.0752 0.046 Uiso 1 1 calc R U . . .
C11 C 0.3692(2) 0.1809(2) -0.0351(2) 0.0403(7) Uani 1 1 d . . . . .
C12 C 0.3446(2) 0.0982(2) -0.0616(2) 0.0426(7) Uani 1 1 d . . . . .
H12 H 0.3210 0.0847 -0.1243 0.051 Uiso 1 1 calc R U . . .
C13 C 0.3538(2) 0.0357(2) 0.00130(19) 0.0366(6) Uani 1 1 d . . . . .
H13 H 0.3358 -0.0203 -0.0185 0.044 Uiso 1 1 calc R U . . .
C14 C 0.3779(4) 0.3237(3) -0.0797(3) 0.0732(13) Uani 1 1 d . . . . .
H14A H 0.3293 0.3437 -0.0459 0.110 Uiso 1 1 calc R U . . .
H14B H 0.3671 0.3571 -0.1351 0.110 Uiso 1 1 calc R U . . .
H14C H 0.4525 0.3296 -0.0420 0.110 Uiso 1 1 calc R U . . .
C15 C 0.12316(19) 0.07618(14) 0.21619(16) 0.0211(4) Uani 1 1 d . . . . .
C16 C 0.02197(19) 0.11655(14) 0.17813(15) 0.0209(4) Uani 1 1 d . . . . .
C17 C 0.00152(19) 0.17043(15) 0.10088(16) 0.0240(5) Uani 1 1 d . . . . .
C18 C -0.0970(2) 0.20834(18) 0.06773(19) 0.0326(6) Uani 1 1 d . . . . .
H18 H -0.1096 0.2446 0.0167 0.039 Uiso 1 1 calc R U . . .
C19 C -0.1794(2) 0.1941(2) 0.1084(2) 0.0403(7) Uani 1 1 d . . . . .
H19 H -0.2477 0.2198 0.0839 0.048 Uiso 1 1 calc R U . . .
C20 C -0.1619(2) 0.1439(2) 0.1826(2) 0.0365(6) Uani 1 1 d . . . . .
H20 H -0.2183 0.1352 0.2096 0.044 Uiso 1 1 calc R U . . .
C21 C -0.0615(2) 0.10438(16) 0.22028(17) 0.0271(5) Uani 1 1 d . . . . .
C22 C -0.0407(2) 0.05500(18) 0.29978(18) 0.0315(6) Uani 1 1 d . . . . .
H22 H -0.0967 0.0448 0.3268 0.038 Uiso 1 1 calc R U . . .
C23 C 0.0580(2) 0.02210(17) 0.33773(18) 0.0317(6) Uani 1 1 d . . . . .
H23 H 0.0718 -0.0083 0.3930 0.038 Uiso 1 1 calc R U . . .
C24 C 0.1409(2) 0.03260(15) 0.29594(16) 0.0258(5) Uani 1 1 d . . . . .
H24 H 0.2098 0.0091 0.3235 0.031 Uiso 1 1 calc R U . . .
P1 P 0.11552(5) 0.18747(4) 0.05837(4) 0.02158(12) Uani 1 1 d D . . . .
C25 C 0.0842(4) 0.1672(2) -0.0645(2) 0.0240(8) Uani 0.758(7) 1 d D U P A 1
H25 H 0.1543 0.1691 -0.0793 0.029 Uiso 0.758(7) 1 calc R U P A 1
C26 C 0.0109(4) 0.2304(3) -0.1271(3) 0.0440(12) Uani 0.758(7) 1 d D U P A 1
H26A H -0.0025 0.2123 -0.1902 0.066 Uiso 0.758(7) 1 calc R U P A 1
H26B H 0.0455 0.2857 -0.1190 0.066 Uiso 0.758(7) 1 calc R U P A 1
H26C H -0.0575 0.2338 -0.1122 0.066 Uiso 0.758(7) 1 calc R U P A 1
C27 C 0.0426(7) 0.0772(4) -0.0833(6) 0.0366(18) Uani 0.758(7) 1 d D U P A 1
H27A H -0.0248 0.0714 -0.0673 0.055 Uiso 0.758(7) 1 calc R U P A 1
H27B H 0.0960 0.0381 -0.0468 0.055 Uiso 0.758(7) 1 calc R U P A 1
H27C H 0.0300 0.0644 -0.1478 0.055 Uiso 0.758(7) 1 calc R U P A 1
C25' C 0.0396(11) 0.1827(8) -0.0653(7) 0.025(2) Uani 0.242(7) 1 d D U P A 2
H25' H -0.0312 0.2114 -0.0743 0.030 Uiso 0.242(7) 1 calc R U P A 2
C26' C 0.0982(10) 0.2252(8) -0.1250(7) 0.037(3) Uani 0.242(7) 1 d D U P A 2
H26D H 0.1703 0.2010 -0.1131 0.055 Uiso 0.242(7) 1 calc R U P A 2
H26E H 0.1040 0.2855 -0.1117 0.055 Uiso 0.242(7) 1 calc R U P A 2
H26F H 0.0583 0.2165 -0.1888 0.055 Uiso 0.242(7) 1 calc R U P A 2
C27' C 0.018(2) 0.0905(10) -0.0919(19) 0.030(4) Uani 0.242(7) 1 d D U P A 2
H27D H 0.0135 0.0836 -0.1562 0.045 Uiso 0.242(7) 1 calc R U P A 2
H27E H -0.0494 0.0728 -0.0815 0.045 Uiso 0.242(7) 1 calc R U P A 2
H27F H 0.0773 0.0560 -0.0552 0.045 Uiso 0.242(7) 1 calc R U P A 2
C28 C 0.1585(2) 0.29696(16) 0.08397(18) 0.0315(6) Uani 1 1 d . . . . .
H28 H 0.2099 0.3108 0.0486 0.038 Uiso 1 1 calc R U . . .
C29 C 0.0681(3) 0.36175(19) 0.0593(2) 0.0472(8) Uani 1 1 d . . . . .
H29A H 0.0202 0.3533 0.0975 0.071 Uiso 1 1 calc R U . . .
H29B H 0.0272 0.3551 -0.0046 0.071 Uiso 1 1 calc R U . . .
H29C H 0.0988 0.4184 0.0691 0.071 Uiso 1 1 calc R U . . .
C30 C 0.2201(3) 0.3039(2) 0.1849(2) 0.0517(9) Uani 1 1 d . . . . .
H30A H 0.2449 0.3618 0.1989 0.078 Uiso 1 1 calc R U . . .
H30B H 0.2822 0.2660 0.1988 0.078 Uiso 1 1 calc R U . . .
H30C H 0.1726 0.2882 0.2215 0.078 Uiso 1 1 calc R U . . .
Sb1 Sb 0.67339(13) 0.07059(10) 0.40724(16) 0.0363(2) Uani 0.669(5) 1 d D . P B 1
F1 F 0.7572(6) -0.0092(5) 0.4818(4) 0.173(3) Uani 0.669(5) 1 d D U P B 1
F2 F 0.7851(5) 0.1426(4) 0.4059(5) 0.127(2) Uani 0.669(5) 1 d D U P B 1
F3 F 0.5706(5) 0.1332(4) 0.3273(4) 0.120(2) Uani 0.669(5) 1 d D U P B 1
F4 F 0.6917(3) 0.0164(3) 0.3057(3) 0.0613(12) Uani 0.669(5) 1 d D U P B 1
F5 F 0.5603(6) 0.0031(5) 0.4065(5) 0.134(3) Uani 0.669(5) 1 d D U P B 1
F6 F 0.6617(4) 0.1221(5) 0.5115(4) 0.103(2) Uani 0.669(5) 1 d D U P B 1
Sb1' Sb 0.6784(3) 0.0758(2) 0.4223(3) 0.0484(8) Uani 0.331(5) 1 d D U P B 2
F1' F 0.8239(5) 0.0802(9) 0.4559(6) 0.090(3) Uani 0.331(5) 1 d D U P B 2
F2' F 0.7085(10) -0.0055(8) 0.3513(9) 0.122(4) Uani 0.331(5) 1 d D U P B 2
F3' F 0.6536(13) 0.1464(8) 0.3242(8) 0.135(4) Uani 0.331(5) 1 d D U P B 2
F4' F 0.5348(6) 0.0464(8) 0.3870(8) 0.084(3) Uani 0.331(5) 1 d D U P B 2
F5' F 0.6397(8) 0.1759(7) 0.4723(8) 0.095(3) Uani 0.331(5) 1 d D U P B 2
F6' F 0.6880(12) 0.0247(11) 0.5248(8) 0.159(4) Uani 0.331(5) 1 d D U P B 2

loop_
_atom_site_aniso_label
_atom_site_aniso_U_11
_atom_site_aniso_U_22
_atom_site_aniso_U_33
_atom_site_aniso_U_23
_atom_site_aniso_U_13
_atom_site_aniso_U_12
Au1 0.02045(5) 0.02057(5) 0.01848(5) 0.00041(3) 0.00467(3) -0.00104(3)
O1 0.0538(14) 0.0746(18) 0.0481(14) 0.0320(13) 0.0210(11) 0.0078(13)
C1 0.0224(11) 0.0223(11) 0.0238(11) 0.0005(9) 0.0021(9) 0.0007(9)
C2 0.0178(10) 0.0319(13) 0.0289(13) 0.0000(10) 0.0024(9) 0.0002(9)
C3 0.0315(14) 0.0342(14) 0.0409(16) -0.0044(12) 0.0129(12) 0.0078(11)
C4 0.0346(15) 0.0341(15) 0.0562(19) 0.0035(13) 0.0084(14) 0.0117(12)
C5 0.0422(16) 0.0287(14) 0.0454(17) 0.0086(12) 0.0079(13) 0.0077(12)
C6 0.0266(12) 0.0250(12) 0.0350(14) 0.0023(10) 0.0072(10) -0.0001(10)
C7 0.0314(14) 0.0270(13) 0.0396(15) -0.0091(11) 0.0041(11) -0.0006(10)
C8 0.0209(11) 0.0370(14) 0.0292(13) 0.0019(11) 0.0082(10) -0.0016(10)
C9 0.0257(12) 0.0402(15) 0.0296(14) 0.0037(11) 0.0055(10) -0.0064(11)
C10 0.0302(14) 0.0419(16) 0.0441(17) 0.0104(13) 0.0118(12) -0.0061(12)
C11 0.0248(13) 0.061(2) 0.0387(16) 0.0193(14) 0.0154(12) 0.0037(13)
C12 0.0353(15) 0.067(2) 0.0266(14) 0.0039(14) 0.0107(12) 0.0042(14)
C13 0.0311(14) 0.0478(17) 0.0308(14) -0.0024(12) 0.0086(11) 0.0002(12)
C14 0.064(3) 0.078(3) 0.079(3) 0.048(2) 0.023(2) -0.002(2)
C15 0.0236(11) 0.0197(11) 0.0202(11) -0.0021(8) 0.0066(9) -0.0019(8)
C16 0.0238(11) 0.0190(10) 0.0193(11) -0.0031(8) 0.0053(9) -0.0010(8)
C17 0.0242(11) 0.0229(11) 0.0224(12) -0.0012(9) 0.0025(9) -0.0003(9)
C18 0.0299(13) 0.0347(14) 0.0300(14) 0.0044(11) 0.0034(11) 0.0048(11)
C19 0.0266(13) 0.0501(18) 0.0411(16) 0.0007(13) 0.0047(12) 0.0105(12)
C20 0.0272(13) 0.0465(17) 0.0378(15) -0.0022(13) 0.0128(11) 0.0032(12)
C21 0.0281(12) 0.0280(12) 0.0269(13) -0.0042(10) 0.0108(10) -0.0012(10)
C22 0.0344(14) 0.0357(14) 0.0297(13) -0.0010(11) 0.0178(11) -0.0035(11)
C23 0.0410(15) 0.0322(13) 0.0243(13) 0.0041(10) 0.0133(11) -0.0027(11)
C24 0.0296(12) 0.0251(12) 0.0219(12) 0.0015(9) 0.0058(9) 0.0006(9)
P1 0.0264(3) 0.0186(3) 0.0185(3) 0.0010(2) 0.0045(2) -0.0024(2)
C25 0.029(2) 0.0248(18) 0.0180(15) 0.0004(12) 0.0070(15) 0.0023(15)
C26 0.059(3) 0.043(2) 0.0238(19) 0.0055(16) 0.0031(17) 0.0153(19)
C27 0.049(4) 0.027(2) 0.028(3) -0.006(2) 0.001(3) -0.002(2)
C25' 0.028(5) 0.026(4) 0.022(4) -0.003(4) 0.006(4) 0.007(4)
C26' 0.043(6) 0.043(6) 0.024(5) 0.009(4) 0.010(4) 0.004(5)
C27' 0.036(8) 0.026(6) 0.023(7) 0.000(5) 0.002(6) 0.007(6)
C28 0.0433(15) 0.0193(11) 0.0318(14) -0.0014(10) 0.0103(11) -0.0080(11)
C29 0.061(2) 0.0229(13) 0.058(2) -0.0042(13) 0.0184(17) 0.0026(13)
C30 0.072(2) 0.0371(17) 0.0366(17) -0.0088(13) -0.0002(16) -0.0191(16)
Sb1 0.0244(3) 0.0475(3) 0.0318(6) -0.0092(3) 0.0001(3) 0.0019(3)
F1 0.161(5) 0.211(6) 0.109(4) 0.026(4) -0.022(4) 0.116(5)
F2 0.109(4) 0.143(5) 0.163(5) -0.105(4) 0.095(4) -0.089(3)
F3 0.117(4) 0.119(4) 0.100(3) 0.009(3) -0.009(3) 0.067(4)
F4 0.043(2) 0.082(3) 0.059(2) -0.035(2) 0.0149(18) -0.0075(19)
F5 0.138(6) 0.167(7) 0.106(4) 0.002(4) 0.052(4) -0.093(5)
F6 0.077(3) 0.162(5) 0.078(3) -0.071(3) 0.035(3) -0.012(4)
Sb1' 0.0296(6) 0.0801(14) 0.0308(12) -0.0110(7) 0.0011(6) -0.0130(6)
F1' 0.027(3) 0.171(8) 0.069(5) -0.026(5) 0.011(3) -0.011(4)
F2' 0.084(6) 0.109(6) 0.154(8) -0.064(6) 0.001(6) 0.051(5)
F3' 0.155(8) 0.113(6) 0.136(6) 0.071(5) 0.040(7) 0.024(7)
F4' 0.026(3) 0.122(7) 0.096(6) -0.063(5) 0.006(3) -0.018(4)
F5' 0.065(5) 0.094(6) 0.121(7) -0.059(5) 0.018(5) -0.024(5)
F6' 0.154(8) 0.199(8) 0.113(6) 0.081(6) 0.020(6) 0.009(8)

loop_
_atom_type_symbol
_atom_type_description
_atom_type_scat_dispersion_real
_atom_type_scat_dispersion_imag
_atom_type_scat_source
C C 0.0033 0.0016 'International Tables Vol C Tables 4.2.6.8 and 6.1.1.4'
H H 0.0000 0.0000 'International Tables Vol C Tables 4.2.6.8 and 6.1.1.4'
O O 0.0106 0.0060 'International Tables Vol C Tables 4.2.6.8 and 6.1.1.4'
F F 0.0171 0.0103 'International Tables Vol C Tables 4.2.6.8 and 6.1.1.4'
P P 0.1023 0.0942 'International Tables Vol C Tables 4.2.6.8 and 6.1.1.4'
Sb Sb -0.5866 1.5461 'International Tables Vol C Tables 4.2.6.8 and 6.1.1.4'
Au Au -2.0133 8.8022 'International Tables Vol C Tables 4.2.6.8 and 6.1.1.4'

loop_
_geom_angle_atom_site_label_1
_geom_angle_atom_site_label_2
_geom_angle_atom_site_label_3
_geom_angle
C15 Au1 C1 94.97(9)
C15 Au1 P1 84.15(7)
C1 Au1 P1 177.29(7)
C15 Au1 C8 160.81(9)
C1 Au1 C8 66.23(9)
P1 Au1 C8 114.45(7)
C15 Au1 C9 155.45(9)
C1 Au1 C9 83.20(9)
P1 Au1 C9 98.67(7)
C8 Au1 C9 32.27(9)
C11 O1 C14 118.1(3)
C6 C1 C2 103.7(2)
C6 C1 Au1 116.64(16)
C2 C1 Au1 99.07(15)
C6 C1 H1 112.1
C2 C1 H1 112.1
Au1 C1 H1 112.1
C8 C2 C3 117.0(2)
C8 C2 C1 107.15(19)
C3 C2 C1 102.4(2)
C8 C2 H2 110.0
C3 C2 H2 110.0
C1 C2 H2 110.0
C7 C3 C2 103.2(2)
C7 C3 C4 101.6(2)
C2 C3 C4 106.5(2)
C7 C3 H3 114.7
C2 C3 H3 114.7
C4 C3 H3 114.7
C3 C4 C5 103.2(2)
C3 C4 H4A 111.1
C5 C4 H4A 111.1
C3 C4 H4B 111.1
C5 C4 H4B 111.1
H4A C4 H4B 109.1
C6 C5 C4 102.9(2)
C6 C5 H5A 111.2
C4 C5 H5A 111.2
C6 C5 H5B 111.2
C4 C5 H5B 111.2
H5A C5 H5B 109.1
C7 C6 C1 102.2(2)
C7 C6 C5 101.5(2)
C1 C6 C5 106.5(2)
C7 C6 H6 115.0
C1 C6 H6 115.0
C5 C6 H6 115.0
C3 C7 C6 94.4(2)
C3 C7 H7A 112.8
C6 C7 H7A 112.8
C3 C7 H7B 112.8
C6 C7 H7B 112.8
H7A C7 H7B 110.3
C9 C8 C13 116.9(3)
C9 C8 C2 118.4(2)
C13 C8 C2 124.0(3)
C9 C8 Au1 80.82(16)
C13 C8 Au1 108.97(18)
C2 C8 Au1 87.42(14)
C10 C9 C8 122.2(3)
C10 C9 Au1 116.24(19)
C8 C9 Au1 66.92(14)
C10 C9 H9 121(2)
C8 C9 H9 117(2)
Au1 C9 H9 89(2)
C11 C10 C9 118.7(3)
C11 C10 H10 120.7
C9 C10 H10 120.7
O1 C11 C12 115.7(3)
O1 C11 C10 124.3(3)
C12 C11 C10 120.1(3)
C13 C12 C11 121.0(3)
C13 C12 H12 119.5
C11 C12 H12 119.5
C12 C13 C8 121.2(3)
C12 C13 H13 119.4
C8 C13 H13 119.4
O1 C14 H14A 109.5
O1 C14 H14B 109.5
H14A C14 H14B 109.5
O1 C14 H14C 109.5
H14A C14 H14C 109.5
H14B C14 H14C 109.5
C24 C15 C16 119.5(2)
C24 C15 Au1 122.45(18)
C16 C15 Au1 118.02(17)
C21 C16 C17 118.4(2)
C21 C16 C15 118.8(2)
C17 C16 C15 122.7(2)
C18 C17 C16 120.2(2)
C18 C17 P1 125.0(2)
C16 C17 P1 114.64(17)
C17 C18 C19 120.8(3)
C17 C18 H18 119.6
C19 C18 H18 119.6
C20 C19 C18 120.3(3)
C20 C19 H19 119.8
C18 C19 H19 119.8
C19 C20 C21 121.2(3)
C19 C20 H20 119.4
C21 C20 H20 119.4
C22 C21 C20 121.8(2)
C22 C21 C16 119.2(2)
C20 C21 C16 119.0(2)
C23 C22 C21 120.7(2)
C23 C22 H22 119.7
C21 C22 H22 119.7
C22 C23 C24 120.6(2)
C22 C23 H23 119.7
C24 C23 H23 119.7
C15 C24 C23 120.9(2)
C15 C24 H24 119.5
C23 C24 H24 119.5
C17 P1 C28 107.18(12)
C17 P1 C25 112.56(16)
C28 P1 C25 110.47(14)
C17 P1 C25' 96.6(4)
C28 P1 C25' 107.1(4)
C17 P1 Au1 98.99(8)
C28 P1 Au1 114.39(9)
C25 P1 Au1 112.68(14)
C25' P1 Au1 128.4(4)
C26 C25 C27 112.1(4)
C26 C25 P1 116.5(3)
C27 C25 P1 108.6(4)
C26 C25 H25 106.3
C27 C25 H25 106.3
P1 C25 H25 106.3
C25 C26 H26A 109.5
C25 C26 H26B 109.5
H26A C26 H26B 109.5
C25 C26 H26C 109.5
H26A C26 H26C 109.5
H26B C26 H26C 109.5
C25 C27 H27A 109.5
C25 C27 H27B 109.5
H27A C27 H27B 109.5
C25 C27 H27C 109.5
H27A C27 H27C 109.5
H27B C27 H27C 109.5
C26' C25' C27' 110.5(15)
C26' C25' P1 112.9(8)
C27' C25' P1 108.2(11)
C26' C25' H25' 108.4
C27' C25' H25' 108.4
P1 C25' H25' 108.4
C25' C26' H26D 109.5
C25' C26' H26E 109.5
H26D C26' H26E 109.5
C25' C26' H26F 109.5
H26D C26' H26F 109.5
H26E C26' H26F 109.5
C25' C27' H27D 109.5
C25' C27' H27E 109.5
H27D C27' H27E 109.5
C25' C27' H27F 109.5
H27D C27' H27F 109.5
H27E C27' H27F 109.5
C29 C28 C30 110.1(3)
C29 C28 P1 115.0(2)
C30 C28 P1 108.84(19)
C29 C28 H28 107.5
C30 C28 H28 107.5
P1 C28 H28 107.5
C28 C29 H29A 109.5
C28 C29 H29B 109.5
H29A C29 H29B 109.5
C28 C29 H29C 109.5
H29A C29 H29C 109.5
H29B C29 H29C 109.5
C28 C30 H30A 109.5
C28 C30 H30B 109.5
H30A C30 H30B 109.5
C28 C30 H30C 109.5
H30A C30 H30C 109.5
H30B C30 H30C 109.5
F5 Sb1 F3 83.4(3)
F5 Sb1 F1 85.9(4)
F3 Sb1 F1 168.7(4)
F5 Sb1 F6 90.0(3)
F3 Sb1 F6 96.7(3)
F1 Sb1 F6 86.9(3)
F5 Sb1 F2 177.8(4)
F3 Sb1 F2 94.5(4)
F1 Sb1 F2 96.2(4)
F6 Sb1 F2 89.7(3)
F5 Sb1 F4 91.1(3)
F3 Sb1 F4 86.1(2)
F1 Sb1 F4 90.5(3)
F6 Sb1 F4 177.1(3)
F2 Sb1 F4 89.3(2)
F6' Sb1' F2' 104.0(8)
F6' Sb1' F1' 87.8(6)
F2' Sb1' F1' 79.1(5)
F6' Sb1' F3' 168.0(8)
F2' Sb1' F3' 87.6(7)
F1' Sb1' F3' 97.7(6)
F6' Sb1' F4' 87.2(6)
F2' Sb1' F4' 91.0(5)
F1' Sb1' F4' 167.6(6)
F3' Sb1' F4' 89.4(6)
F6' Sb1' F5' 89.0(7)
F2' Sb1' F5' 167.0(6)
F1' Sb1' F5' 103.1(5)
F3' Sb1' F5' 79.4(6)
F4' Sb1' F5' 88.2(5)

loop_
_geom_bond_atom_site_label_1
_geom_bond_atom_site_label_2
_geom_bond_distance
Au1 C15 2.037(2)
Au1 C1 2.099(2)
Au1 P1 2.4002(6)
Au1 C8 2.416(2)
Au1 C9 2.593(3)
O1 C11 1.351(4)
O1 C14 1.433(5)
C1 C6 1.536(3)
C1 C2 1.553(3)
C1 H1 1.0000
C2 C8 1.531(4)
C2 C3 1.533(4)
C2 H2 1.0000
C3 C7 1.529(4)
C3 C4 1.540(4)
C3 H3 1.0000
C4 C5 1.549(4)
C4 H4A 0.9900
C4 H4B 0.9900
C5 C6 1.545(4)
C5 H5A 0.9900
C5 H5B 0.9900
C6 C7 1.532(4)
C6 H6 1.0000
C7 H7A 0.9900
C7 H7B 0.9900
C8 C9 1.402(4)
C8 C13 1.412(4)
C9 C10 1.400(4)
C9 H9 0.92(3)
C10 C11 1.389(4)
C10 H10 0.9500
C11 C12 1.388(5)
C12 C13 1.369(4)
C12 H12 0.9500
C13 H13 0.9500
C14 H14A 0.9800
C14 H14B 0.9800
C14 H14C 0.9800
C15 C24 1.371(3)
C15 C16 1.429(3)
C16 C21 1.428(3)
C16 C17 1.428(3)
C17 C18 1.374(3)
C17 P1 1.803(3)
C18 C19 1.404(4)
C18 H18 0.9500
C19 C20 1.359(4)
C19 H19 0.9500
C20 C21 1.414(4)
C20 H20 0.9500
C21 C22 1.414(4)
C22 C23 1.353(4)
C22 H22 0.9500
C23 C24 1.413(4)
C23 H23 0.9500
C24 H24 0.9500
P1 C28 1.838(3)
P1 C25 1.846(3)
P1 C25' 1.878(10)
C25 C26 1.523(5)
C25 C27 1.528(6)
C25 H25 1.0000
C26 H26A 0.9800
C26 H26B 0.9800
C26 H26C 0.9800
C27 H27A 0.9800
C27 H27B 0.9800
C27 H27C 0.9800
C25' C26' 1.511(13)
C25' C27' 1.527(14)
C25' H25' 1.0000
C26' H26D 0.9800
C26' H26E 0.9800
C26' H26F 0.9800
C27' H27D 0.9800
C27' H27E 0.9800
C27' H27F 0.9800
C28 C29 1.527(4)
C28 C30 1.534(4)
C28 H28 1.0000
C29 H29A 0.9800
C29 H29B 0.9800
C29 H29C 0.9800
C30 H30A 0.9800
C30 H30B 0.9800
C30 H30C 0.9800
Sb1 F5 1.816(6)
Sb1 F3 1.829(4)
Sb1 F1 1.844(5)
Sb1 F6 1.847(4)
Sb1 F2 1.853(4)
Sb1 F4 1.860(4)
Sb1' F6' 1.748(10)
Sb1' F2' 1.807(10)
Sb1' F1' 1.811(7)
Sb1' F3' 1.835(9)
Sb1' F4' 1.846(8)
Sb1' F5' 1.900(9)
